data_1541631
loop_
_publ_author_name
'Lemley, J.T.'
'Jenks, J.'
'Hoggins, J.'
'Eliezer, Z.'
'Steinfink, H.'

_publ_section_title
;
 Ba15 Fe7 S25 and Ba3 Fe S5. Crystal structures, Moessbauer, magnetic and
 electrical behavior
;
_journal_name_full 'Journal of Solid State Chemistry'
_journal_page_first 117
_journal_page_last 128
_journal_volume 16
_journal_year 1976
_chemical_formula_sum 'Ba15 Fe7 S25'
_space_group_IT_number 62
_symmetry_space_group_name_Hall '-P 2ac 2n'
_symmetry_space_group_name_H-M 'P n m a'
_cell_angle_alpha 90
_cell_angle_beta 90
_cell_angle_gamma 90
_cell_formula_units_Z 4
_cell_length_a 41.91
_cell_length_b 9.572
_cell_length_c 12.654
_cell_volume 5076.311
_citation_journal_id_ASTM JSSCBI
_cod_data_source_file Lemley_JSSCBI_1976_126.cif
_cod_data_source_block Ba15Fe7S25
_cod_database_code 1541631

loop_
_symmetry_equiv_pos_as_xyz
x,y,z
-x+1/2,-y,z+1/2
x+1/2,-y+1/2,-z+1/2
-x,y+1/2,-z
-x,-y,-z
x-1/2,y,-z-1/2
-x-1/2,y-1/2,z-1/2
x,-y-1/2,z

loop_
_atom_site_label
_atom_site_type_symbol
_atom_site_fract_x
_atom_site_fract_y
_atom_site_fract_z
_atom_site_occupancy
_atom_site_U_iso_or_equiv
Fe1 Fe+2 0.0299 0.25 0.3396 1 0.0
Ba3 Ba+2 0.1084 0.4886 0.3432 1 0.0
S15 S-2 0.3907 0.75 0.0289 1 0.0
Ba2 Ba+2 0.024 0.75 0.4543 1 0.0
S6 S-2 0.1686 0.25 0.3266 1 0.0
S20 S-2 0.2656 0.75 0.2765 1 0.0
Fe5 Fe+3 0.3293 0.25 0.205 1 0.0
Ba1 Ba+2 0.0149 0.5267 0.1577 1 0.0
S2 S-2 0.0373 0.4381 0.4465 1 0.0
Fe2 Fe+3 0.1451 0.75 0.5096 1 0.0
Fe6 Fe+3 0.4435 0.75 0.039 1 0.0
S10 S-2 0.2398 0.4453 0.4772 1 0.0
S13 S-2 0.3637 0.75 0.3036 1 0.0
S5 S-2 0.1362 0.4518 0.1061 1 0.0
S18 S-2 0.4633 0.75 0.2089 1 0.0
Ba5 Ba+2 0.2253 0.75 0.4976 1 0.0
S17 S-2 0.439 0.451 0.4352 1 0.0
S12 S-2 0.3354 0.4397 0.1001 1 0.0
Ba7 Ba+2 0.3153 0.75 0.0807 1 0.0
Fe4 Fe+3 0.265 0.25 0.4428 1 0.0
S14 S-2 0.3661 0.25 0.3274 1 0.0
S7 S-2 0.1635 0.75 0.34 1 0.0
S8 S-2 0.1904 0.75 0.0506 1 0.0
Ba4 Ba+2 0.1124 0.75 0.0592 1 0.0
Fe3 Fe+3 0.1589 0.25 0.1532 1 0.0
S16 S-2 0.4071 0.25 0.0271 1 0.0
S4 S-2 0.0668 0.25 0.2176 1 0.0
Ba10 Ba+2 0.2147 0.5156 0.2215 1 0.0
Ba8 Ba+2 0.4066 0.4958 0.2042 1 0.0
Ba6 Ba+2 0.3156 0.5274 0.3951 1 0.0
Fe7 Fe+3 0.4635 0.25 0.3976 1 0.0
S19 S-2 0.4776 0.25 0.221 1 0.0
Ba9 Ba+2 0.4139 0.75 0.484 1 0.0
S3 S-2 0.0635 0.75 0.244 1 0.0
S11 S-2 0.2781 0.25 0.2628 1 0.0
S9 S-2 0.2058 0.25 0.0686 1 0.0
S1 S-2 0.0088 0.25 0.0071 1 0.0
